data_7152962
loop_
_publ_author_name
'Xu, Hai-Wei'
'Fan, Wei'
'Li, Meng-Yuan'
'Jiang, Bo'
'Wang, Shu-Liang'
'Tu, Shu-Jiang'

_publ_section_title
;
 A novel domino strategy for forming poly-substituted quaternary
 imidazoles through a Cs2CO3-promoted aryl migration process.
;
_journal_issue 22
_journal_name_full 'Organic &amp; biomolecular chemistry'
_journal_page_first 3603
_journal_page_last 3607
_journal_paper_doi 10.1039/c3ob40666k
_journal_volume 11
_journal_year 2013
_chemical_formula_sum 'C22 H16 Br F N2 O'
_chemical_formula_weight 423.28
_chemical_name_systematic
;
?
;
_space_group_IT_number 14
_symmetry_cell_setting monoclinic
_symmetry_space_group_name_Hall '-P 2ybc'
_symmetry_space_group_name_H-M 'P 1 21/c 1'
_atom_sites_solution_hydrogens geom
_atom_sites_solution_primary direct
_atom_sites_solution_secondary difmap
_audit_creation_method SHELXL-97
_cell_angle_alpha 90.00
_cell_angle_beta 115.257(2)
_cell_angle_gamma 90.00
_cell_formula_units_Z 4
_cell_length_a 20.1602(18)
_cell_length_b 6.0050(5)
_cell_length_c 17.3601(15)
_cell_measurement_reflns_used 1007
_cell_measurement_temperature 298(2)
_cell_measurement_theta_max 17.345
_cell_measurement_theta_min 2.594
_cell_volume 1900.7(3)
_computing_cell_refinement 'Bruker SMART'
_computing_data_collection 'Bruker SMART'
_computing_data_reduction 'Bruker SHELXTL'
_computing_molecular_graphics 'Bruker SHELXTL'
_computing_publication_material 'Bruker SHELXTL'
_computing_structure_refinement 'SHELXL-97 (Sheldrick, 1997)'
_computing_structure_solution 'SHELXS-97 (Sheldrick, 1990)'
_diffrn_ambient_temperature 298(2)
_diffrn_measured_fraction_theta_full 0.973
_diffrn_measured_fraction_theta_max 0.973
_diffrn_measurement_device_type 'CCD area detector'
_diffrn_measurement_method 'phi and omega scans'
_diffrn_radiation_monochromator graphite
_diffrn_radiation_source 'fine-focus sealed tube'
_diffrn_radiation_type MoK\a
_diffrn_radiation_wavelength 0.71073
_diffrn_reflns_av_R_equivalents 0.2479
_diffrn_reflns_av_sigmaI/netI 0.2748
_diffrn_reflns_limit_h_max 19
_diffrn_reflns_limit_h_min -23
_diffrn_reflns_limit_k_max 7
_diffrn_reflns_limit_k_min -6
_diffrn_reflns_limit_l_max 20
_diffrn_reflns_limit_l_min -20
_diffrn_reflns_number 8676
_diffrn_reflns_theta_full 25.01
_diffrn_reflns_theta_max 25.01
_diffrn_reflns_theta_min 2.59
_exptl_absorpt_coefficient_mu 2.186
_exptl_absorpt_correction_T_max 0.7950
_exptl_absorpt_correction_T_min 0.4905
_exptl_absorpt_correction_type multi-scan
_exptl_absorpt_process_details sadabs
_exptl_crystal_density_diffrn 1.479
_exptl_crystal_density_method 'not measured'
_exptl_crystal_F_000 856
_exptl_crystal_size_max 0.38
_exptl_crystal_size_mid 0.20
_exptl_crystal_size_min 0.11
_refine_diff_density_max 1.182
_refine_diff_density_min -0.633
_refine_diff_density_rms 0.171
_refine_ls_extinction_coef 0.016(4)
_refine_ls_extinction_expression Fc^*^=kFc[1+0.001xFc^2^\l^3^/sin(2\q)]^-1/4^
_refine_ls_extinction_method SHELXL
_refine_ls_goodness_of_fit_ref 1.002
_refine_ls_hydrogen_treatment mixed
_refine_ls_matrix_type full
_refine_ls_number_parameters 245
_refine_ls_number_reflns 3256
_refine_ls_number_restraints 0
_refine_ls_restrained_S_all 1.002
_refine_ls_R_factor_all 0.2596
_refine_ls_R_factor_gt 0.1458
_refine_ls_shift/su_max 0.001
_refine_ls_shift/su_mean 0.000
_refine_ls_structure_factor_coef Fsqd
_refine_ls_weighting_details 'calc w=1/[\s^2^(Fo^2^)+(0.1984P)^2^+0.0000P] where P=(Fo^2^+2Fc^2^)/3'
_refine_ls_weighting_scheme calc
_refine_ls_wR_factor_gt 0.3382
_refine_ls_wR_factor_ref 0.3922
_reflns_number_gt 1345
_reflns_number_total 3256
_reflns_threshold_expression >2sigma(I)
_cod_data_source_file c3ob40666k.txt
_cod_data_source_block 110930b
_cod_depositor_comments
;
The following automatic conversions were performed:

'_symmetry_cell_setting' value 'Monoclinic' changed to 'monoclinic'
according to /home/saulius/struct/CIF-dictionaries/cif_core.dic
dictionary named 'cif_core.dic' version 2.4.2 from 2011-04-26.

Automatic conversion script
Id: cif_fix_values 1891 2012-01-12 08:04:46Z andrius 
;
_cod_original_sg_symbol_H-M P2(1)/c
_cod_database_code 7152962

loop_
_symmetry_equiv_pos_as_xyz
'x, y, z'
'-x, y+1/2, -z+1/2'
'-x, -y, -z'
'x, -y-1/2, z-1/2'

loop_
_atom_site_label
_atom_site_type_symbol
_atom_site_fract_x
_atom_site_fract_y
_atom_site_fract_z
_atom_site_U_iso_or_equiv
_atom_site_adp_type
_atom_site_occupancy
_atom_site_symmetry_multiplicity
_atom_site_calc_flag
_atom_site_refinement_flags
Br1 Br 0.42228(11) 0.8447(4) 0.03636(11) 0.0813(11) Uani 1 1 d .
F1 F 0.9654(6) 0.424(2) 0.2398(8) 0.097(4) Uani 1 1 d .
N1 N 0.7017(6) 0.261(2) 0.3559(7) 0.036(3) Uani 1 1 d .
N2 N 0.7393(7) 0.607(2) 0.4133(7) 0.041(3) Uani 1 1 d .
O1 O 0.7932(5) 0.0478(16) 0.4642(6) 0.041(3) Uani 1 1 d .
H1 H 0.7736 -0.0551 0.4312 0.061 Uiso 1 1 calc R
C1 C 0.7590(8) 0.238(3) 0.4304(9) 0.037(4) Uani 1 1 d .
C2 C 0.7846(7) 0.459(2) 0.4775(8) 0.030(3) Uani 1 1 d .
C3 C 0.6893(8) 0.485(3) 0.3437(9) 0.036(3) Uani 1 1 d .
C4 C 0.6286(7) 0.571(2) 0.2704(9) 0.033(3) Uani 1 1 d .
C5 C 0.6007(7) 0.786(2) 0.2741(9) 0.034(3) Uani 1 1 d .
H5 H 0.6247 0.8731 0.3225 0.041 Uiso 1 1 calc R
C6 C 0.5378(7) 0.870(3) 0.2064(9) 0.041(4) Uani 1 1 d .
H6 H 0.5184 1.0098 0.2083 0.050 Uiso 1 1 calc R
C7 C 0.5052(7) 0.723(3) 0.1333(9) 0.036(4) Uani 1 1 d .
C8 C 0.5321(8) 0.517(3) 0.1274(9) 0.046(4) Uani 1 1 d .
H8 H 0.5100 0.4318 0.0781 0.056 Uiso 1 1 calc R
C9 C 0.5938(8) 0.438(3) 0.1975(9) 0.042(4) Uani 1 1 d .
H9 H 0.6119 0.2962 0.1959 0.051 Uiso 1 1 calc R
C10 C 0.7706(7) 0.475(3) 0.5589(9) 0.036(4) Uani 1 1 d .
C11 C 0.7885(8) 0.303(3) 0.6174(9) 0.043(4) Uani 1 1 d .
H11 H 0.8103 0.1747 0.6090 0.052 Uiso 1 1 calc R
C12 C 0.7739(9) 0.321(3) 0.6897(10) 0.051(4) Uani 1 1 d .
H12 H 0.7873 0.2069 0.7297 0.062 Uiso 1 1 calc R
C13 C 0.7400(8) 0.507(3) 0.7005(9) 0.048(4) Uani 1 1 d .
H13 H 0.7298 0.5188 0.7478 0.057 Uiso 1 1 calc R
C14 C 0.7204(9) 0.681(3) 0.6415(10) 0.053(4) Uani 1 1 d .
H14 H 0.6966 0.8065 0.6486 0.063 Uiso 1 1 calc R
C15 C 0.7371(8) 0.662(3) 0.5715(9) 0.041(4) Uani 1 1 d .
H15 H 0.7253 0.7783 0.5326 0.050 Uiso 1 1 calc R
C16 C 0.8688(8) 0.508(2) 0.5051(9) 0.038(4) Uani 1 1 d .
H16A H 0.8792 0.6598 0.5264 0.045 Uiso 1 1 calc R
H16B H 0.8976 0.4093 0.5514 0.045 Uiso 1 1 calc R
C17 C 0.8933(8) 0.480(3) 0.4326(9) 0.041(4) Uani 1 1 d .
C18 C 0.9274(8) 0.283(3) 0.4231(10) 0.043(4) Uani 1 1 d .
H18 H 0.9306 0.1605 0.4574 0.052 Uiso 1 1 calc R
C19 C 0.9557(9) 0.268(3) 0.3642(11) 0.050(4) Uani 1 1 d .
H19 H 0.9825 0.1431 0.3628 0.061 Uiso 1 1 calc R
C20 C 0.9445(9) 0.437(3) 0.3079(12) 0.058(5) Uani 1 1 d .
C21 C 0.9078(9) 0.642(3) 0.3115(12) 0.060(5) Uani 1 1 d .
H21 H 0.9010 0.7589 0.2737 0.072 Uiso 1 1 calc R
C22 C 0.8832(9) 0.652(3) 0.3757(11) 0.054(4) Uani 1 1 d .
H22 H 0.8591 0.7800 0.3803 0.064 Uiso 1 1 calc R

loop_
_atom_site_aniso_label
_atom_site_aniso_U_11
_atom_site_aniso_U_22
_atom_site_aniso_U_33
_atom_site_aniso_U_23
_atom_site_aniso_U_13
_atom_site_aniso_U_12
Br1 0.0598(13) 0.122(2) 0.0500(12) 0.0183(12) 0.0116(9) 0.0407(13)
F1 0.098(9) 0.093(10) 0.129(10) -0.017(8) 0.077(8) -0.010(7)
N1 0.042(7) 0.021(8) 0.047(8) 0.000(6) 0.022(6) -0.005(5)
N2 0.053(8) 0.027(8) 0.043(7) -0.003(6) 0.020(6) -0.009(6)
O1 0.052(6) 0.018(6) 0.048(6) -0.007(5) 0.017(5) -0.004(5)
C1 0.047(9) 0.022(9) 0.045(9) -0.002(7) 0.024(8) -0.004(7)
C2 0.045(8) 0.016(8) 0.040(8) -0.001(7) 0.027(7) -0.001(7)
C3 0.040(8) 0.030(10) 0.042(8) -0.002(7) 0.022(7) -0.003(7)
C4 0.037(8) 0.027(9) 0.043(8) -0.006(7) 0.024(7) -0.009(7)
C5 0.039(8) 0.020(9) 0.046(9) -0.002(7) 0.021(7) -0.003(7)
C6 0.042(8) 0.026(10) 0.053(9) 0.007(8) 0.016(7) -0.006(7)
C7 0.032(7) 0.037(10) 0.042(8) 0.002(7) 0.018(7) 0.001(7)
C8 0.042(9) 0.049(12) 0.047(9) 0.000(8) 0.018(7) -0.008(8)
C9 0.050(9) 0.028(10) 0.042(9) 0.000(7) 0.013(7) 0.000(7)
C10 0.048(9) 0.021(9) 0.039(8) -0.005(7) 0.020(7) -0.008(7)
C11 0.054(9) 0.026(10) 0.045(9) -0.002(8) 0.017(7) 0.001(7)
C12 0.063(10) 0.042(12) 0.048(10) 0.007(9) 0.022(8) -0.001(9)
C13 0.068(11) 0.037(11) 0.039(9) -0.004(8) 0.023(8) -0.001(9)
C14 0.062(10) 0.037(11) 0.055(10) -0.002(9) 0.022(8) 0.001(8)
C15 0.057(9) 0.029(10) 0.044(9) -0.001(8) 0.027(8) -0.004(8)
C16 0.049(9) 0.020(9) 0.044(8) -0.004(7) 0.021(7) -0.004(7)
C17 0.045(9) 0.028(10) 0.057(10) 0.001(8) 0.029(8) -0.008(7)
C18 0.047(9) 0.029(10) 0.065(10) -0.006(8) 0.034(8) -0.003(7)
C19 0.052(10) 0.033(11) 0.078(12) -0.013(9) 0.039(9) 0.002(8)
C20 0.060(11) 0.043(12) 0.080(12) -0.005(10) 0.040(10) -0.007(9)
C21 0.064(11) 0.046(12) 0.075(12) 0.008(10) 0.034(9) -0.005(10)
C22 0.051(10) 0.040(11) 0.073(12) 0.001(10) 0.030(9) -0.002(9)

loop_
_atom_type_symbol
_atom_type_description
_atom_type_scat_dispersion_real
_atom_type_scat_dispersion_imag
_atom_type_scat_source
C C 0.0033 0.0016 'International Tables Vol C Tables 4.2.6.8 and 6.1.1.4'
H H 0.0000 0.0000 'International Tables Vol C Tables 4.2.6.8 and 6.1.1.4'
N N 0.0061 0.0033 'International Tables Vol C Tables 4.2.6.8 and 6.1.1.4'
O O 0.0106 0.0060 'International Tables Vol C Tables 4.2.6.8 and 6.1.1.4'
F F 0.0171 0.0103 'International Tables Vol C Tables 4.2.6.8 and 6.1.1.4'
Br Br -0.2901 2.4595 'International Tables Vol C Tables 4.2.6.8 and 6.1.1.4'

loop_
_geom_angle_atom_site_label_1
_geom_angle_atom_site_label_2
_geom_angle_atom_site_label_3
_geom_angle
C1 N1 C3 106.2(12)
C3 N2 C2 109.5(12)
C1 O1 H1 109.5
N1 C1 O1 126.3(13)
N1 C1 C2 112.7(13)
O1 C1 C2 120.9(12)
N2 C2 C1 99.7(11)
N2 C2 C10 111.8(11)
C1 C2 C10 112.8(11)
N2 C2 C16 111.6(11)
C1 C2 C16 113.5(11)
C10 C2 C16 107.5(11)
N1 C3 N2 111.4(12)
N1 C3 C4 121.4(13)
N2 C3 C4 127.1(13)
C9 C4 C5 120.2(13)
C9 C4 C3 120.2(14)
C5 C4 C3 119.4(12)
C6 C5 C4 121.5(13)
C6 C5 H5 119.2
C4 C5 H5 119.2
C5 C6 C7 114.9(14)
C5 C6 H6 122.5
C7 C6 H6 122.5
C8 C7 C6 124.6(14)
C8 C7 Br1 119.8(11)
C6 C7 Br1 115.4(11)
C7 C8 C9 118.2(14)
C7 C8 H8 120.9
C9 C8 H8 120.9
C8 C9 C4 120.5(15)
C8 C9 H9 119.8
C4 C9 H9 119.8
C15 C10 C11 118.9(13)
C15 C10 C2 119.1(13)
C11 C10 C2 122.0(13)
C10 C11 C12 120.6(15)
C10 C11 H11 119.7
C12 C11 H11 119.7
C13 C12 C11 119.4(15)
C13 C12 H12 120.3
C11 C12 H12 120.3
C12 C13 C14 120.8(15)
C12 C13 H13 119.6
C14 C13 H13 119.6
C13 C14 C15 118.7(16)
C13 C14 H14 120.6
C15 C14 H14 120.6
C10 C15 C14 121.5(14)
C10 C15 H15 119.3
C14 C15 H15 119.3
C17 C16 C2 114.1(11)
C17 C16 H16A 108.7
C2 C16 H16A 108.7
C17 C16 H16B 108.7
C2 C16 H16B 108.7
H16A C16 H16B 107.6
C22 C17 C18 118.2(14)
C22 C17 C16 119.9(14)
C18 C17 C16 121.9(13)
C19 C18 C17 121.3(15)
C19 C18 H18 119.3
C17 C18 H18 119.3
C20 C19 C18 119.6(16)
C20 C19 H19 120.2
C18 C19 H19 120.2
C19 C20 F1 122.9(16)
C19 C20 C21 122.3(16)
F1 C20 C21 114.8(16)
C22 C21 C20 115.5(16)
C22 C21 H21 122.2
C20 C21 H21 122.2
C17 C22 C21 122.8(17)
C17 C22 H22 118.6
C21 C22 H22 118.6

loop_
_geom_bond_atom_site_label_1
_geom_bond_atom_site_label_2
_geom_bond_distance
Br1 C7 1.939(14)
F1 C20 1.416(19)
N1 C1 1.323(18)
N1 C3 1.369(18)
N2 C3 1.406(18)
N2 C2 1.415(17)
O1 C1 1.333(17)
O1 H1 0.8200
C1 C2 1.53(2)
C2 C10 1.556(17)
C2 C16 1.582(19)
C3 C4 1.433(19)
C4 C9 1.41(2)
C4 C5 1.42(2)
C5 C6 1.405(19)
C5 H5 0.9300
C6 C7 1.45(2)
C6 H6 0.9300
C7 C8 1.37(2)
C8 C9 1.40(2)
C8 H8 0.9300
C9 H9 0.9300
C10 C15 1.38(2)
C10 C11 1.38(2)
C11 C12 1.41(2)
C11 H11 0.9300
C12 C13 1.37(2)
C12 H12 0.9300
C13 C14 1.39(2)
C13 H13 0.9300
C14 C15 1.40(2)
C14 H14 0.9300
C15 H15 0.9300
C16 C17 1.544(18)
C16 H16A 0.9700
C16 H16B 0.9700
C17 C22 1.38(2)
C17 C18 1.42(2)
C18 C19 1.37(2)
C18 H18 0.9300
C19 C20 1.36(2)
C19 H19 0.9300
C20 C21 1.45(2)
C21 C22 1.40(2)
C21 H21 0.9300
C22 H22 0.9300

loop_
_geom_torsion_atom_site_label_1
_geom_torsion_atom_site_label_2
_geom_torsion_atom_site_label_3
_geom_torsion_atom_site_label_4
_geom_torsion
C3 N1 C1 O1 -174.4(12)
C3 N1 C1 C2 5.4(14)
C3 N2 C2 C1 6.1(12)
C3 N2 C2 C10 -113.4(12)
C3 N2 C2 C16 126.2(11)
N1 C1 C2 N2 -7.3(13)
O1 C1 C2 N2 172.6(11)
N1 C1 C2 C10 111.4(13)
O1 C1 C2 C10 -68.8(15)
N1 C1 C2 C16 -126.1(12)
O1 C1 C2 C16 53.8(16)
C1 N1 C3 N2 -1.2(15)
C1 N1 C3 C4 -177.1(11)
C2 N2 C3 N1 -3.7(14)
C2 N2 C3 C4 171.9(12)
N1 C3 C4 C9 -19.5(19)
N2 C3 C4 C9 165.3(13)
N1 C3 C4 C5 156.2(12)
N2 C3 C4 C5 -19(2)
C9 C4 C5 C6 0.8(19)
C3 C4 C5 C6 -174.9(12)
C4 C5 C6 C7 -1.0(18)
C5 C6 C7 C8 -1(2)
C5 C6 C7 Br1 -176.0(9)
C6 C7 C8 C9 2(2)
Br1 C7 C8 C9 177.6(11)
C7 C8 C9 C4 -3(2)
C5 C4 C9 C8 1(2)
C3 C4 C9 C8 176.7(13)
N2 C2 C10 C15 -19.6(17)
C1 C2 C10 C15 -131.0(13)
C16 C2 C10 C15 103.2(14)
N2 C2 C10 C11 157.9(13)
C1 C2 C10 C11 46.6(18)
C16 C2 C10 C11 -79.3(16)
C15 C10 C11 C12 -1(2)
C2 C10 C11 C12 -178.8(13)
C10 C11 C12 C13 2(2)
C11 C12 C13 C14 -1(2)
C12 C13 C14 C15 -1(2)
C11 C10 C15 C14 0(2)
C2 C10 C15 C14 177.2(13)
C13 C14 C15 C10 2(2)
N2 C2 C16 C17 -61.9(15)
C1 C2 C16 C17 49.7(16)
C10 C2 C16 C17 175.2(12)
C2 C16 C17 C22 83.4(17)
C2 C16 C17 C18 -97.7(16)
C22 C17 C18 C19 6(2)
C16 C17 C18 C19 -173.1(14)
C17 C18 C19 C20 -7(2)
C18 C19 C20 F1 -173.3(14)
C18 C19 C20 C21 5(3)
C19 C20 C21 C22 -1(3)
F1 C20 C21 C22 176.7(14)
C18 C17 C22 C21 -3(2)
C16 C17 C22 C21 176.4(14)
C20 C21 C22 C17 0(2)
